data_2008816
loop_
_publ_author_name
'Itoh, Kuniaki'
'Nishikawa, Kazuyoshi'
'Hashimoto, Masao'
'Yamada, Hiroaki'

_publ_section_title
;
 2,11-Dithia[3.3.1]paracyclophane, (I), and
 2,11-dithia[3.3.2]paracyclophane, (II)
;
_journal_issue 8
_journal_name_full 'Acta Crystallographica Section C'
_journal_page_first 1357
_journal_page_last 1360
_journal_paper_doi 10.1107/S0108270199004503
_journal_volume 55
_journal_year 1999
_chemical_formula_moiety 'C24 H24 S2'
_chemical_formula_sum 'C24 H24 S2'
_chemical_formula_weight 376.57
_chemical_melting_point 435.9(3)
_chemical_name_common 2,11-dithia[3.3.2]paracyclophane
_space_group_IT_number 14
_symmetry_cell_setting monoclinic
_symmetry_space_group_name_Hall '-P 2yn'
_symmetry_space_group_name_H-M 'P 1 21/n 1'
_audit_creation_method 'from TEXRAY.INF file'
_cell_angle_alpha 90
_cell_angle_beta 105.570(10)
_cell_angle_gamma 90
_cell_formula_units_Z 4
_cell_length_a 14.345(3)
_cell_length_b 7.585(3)
_cell_length_c 19.248(2)
_cell_measurement_reflns_used 23
_cell_measurement_temperature 298.2
_cell_measurement_theta_max 14.8
_cell_measurement_theta_min 13.3
_cell_volume 2017.5(9)
_computing_cell_refinement
;
MSC/AFC Diffractometer Control Software
;
_computing_data_collection
;
MSC/AFC Diffractometer Control Software
(Molecular Structure Corporation, 1988)
;
_computing_data_reduction
;
TEXSAN
(Molecular Structure Corporation, 1992)
;
_computing_publication_material TEXSAN
_computing_structure_refinement TEXSAN
_computing_structure_solution
;
DIRDIF92 (PATTY; Beurskens et al., 1992)
;
_diffrn_ambient_temperature 298.2
_diffrn_measurement_device 'Rigaku AFC5R'
_diffrn_measurement_method \w-2\q
_diffrn_radiation_monochromator graphite
_diffrn_radiation_source 'Rigaku rotating anode'
_diffrn_radiation_type 'Cu K\a'
_diffrn_radiation_wavelength 1.5418
_diffrn_reflns_av_R_equivalents 0.0151
_diffrn_reflns_av_sigmaI/netI 0.046
_diffrn_reflns_limit_h_max 16
_diffrn_reflns_limit_h_min 0
_diffrn_reflns_limit_k_max 7
_diffrn_reflns_limit_k_min 0
_diffrn_reflns_limit_l_max 20
_diffrn_reflns_limit_l_min -21
_diffrn_reflns_number 2966
_diffrn_reflns_reduction_process 'Lp corrections applied'
_diffrn_reflns_theta_max 60.08
_diffrn_reflns_theta_min 3.20
_diffrn_standards_decay_% 4.1
_diffrn_standards_interval_count 150
_diffrn_standards_number 3
_exptl_absorpt_coefficient_mu 2.401
_exptl_absorpt_correction_T_max 0.698
_exptl_absorpt_correction_T_min 0.478
_exptl_absorpt_correction_type psi-scan
_exptl_absorpt_process_details ' (North et al., 1968)'
_exptl_crystal_colour colorless
_exptl_crystal_density_diffrn 1.240
_exptl_crystal_density_meas 1.20
_exptl_crystal_density_method flotation
_exptl_crystal_description prismatic
_exptl_crystal_F_000 800.00
_exptl_crystal_size_max 0.40
_exptl_crystal_size_mid 0.30
_exptl_crystal_size_min 0.15
_refine_diff_density_max 0.19
_refine_diff_density_min -0.21
_refine_ls_extinction_coef 0.059(4)
_refine_ls_extinction_method 'Zachariasen (1967)'
_refine_ls_goodness_of_fit_obs 1.484
_refine_ls_hydrogen_treatment noref
_refine_ls_matrix_type full
_refine_ls_number_constraints 0
_refine_ls_number_parameters 236
_refine_ls_number_reflns 2182
_refine_ls_number_restraints 0
_refine_ls_R_factor_obs 0.0421
_refine_ls_shift/esd_max 0.0005
_refine_ls_shift/esd_mean 0.0001
_refine_ls_structure_factor_coef F
_refine_ls_weighting_details 'w = 1/[\s^2^(Fo) + 0.00029|Fo|^2^]'
_refine_ls_weighting_scheme calc
_refine_ls_wR_factor_obs 0.0444
_reflns_number_observed 2182
_reflns_number_total 2863
_reflns_observed_criterion >sigma(I)
_cod_data_source_file ob1006.cif
_cod_data_source_block II
_cod_depositor_comments
;
The following automatic conversions were performed:

'_chemical_melting_point' value '435.7-436.2' was changed to
'435.9(3)' - the average value was taken and precision was estimated.

Automatic conversion script
Id: cif_fix_values 1646 2011-03-28 12:23:43Z adriana 

The following automatic conversions were performed:

'_chemical_melting_point' value '435.7-436.2' was changed to
'435.9(3)' - the average value was taken and precision was estimated.

Automatic conversion script
Id: cif_fix_values 1715 2011-07-08 13:25:40Z adriana 

The following automatic conversions were performed:

'_refine_ls_weighting_scheme' value 'w = 1/[\s^2^(Fo) +
0.00029|Fo|^2^]' was changed to 'calc'. New tag
'_refine_ls_weighting_details' was created. The value of the new tag
was set to 'w = 1/[\s^2^(Fo) + 0.00029|Fo|^2^]'.

Automatic conversion script
Id: cif_fix_values 3143 2015-03-26 13:38:13Z robertas 
;
_cod_original_cell_volume 2017.4(9)
_cod_original_sg_symbol_H-M 'P 21/n'
_cod_original_formula_sum 'C24 H24 S2 '
_cod_database_code 2008816

loop_
_symmetry_equiv_pos_as_xyz
'  +x,  +y,  +z'
1/2-x,1/2+y,1/2-z
'  -x,  -y,  -z'
1/2+x,1/2-y,1/2+z

loop_
_atom_site_aniso_label
_atom_site_aniso_U_11
_atom_site_aniso_U_22
_atom_site_aniso_U_33
_atom_site_aniso_U_12
_atom_site_aniso_U_13
_atom_site_aniso_U_23
S1 0.0684(5) 0.0470(6) 0.0519(4) 0.0009(4) 0.0106(4) 0.0113(4)
S2 0.0580(5) 0.0560(6) 0.0472(4) -0.0056(4) -0.0075(3) 0.0074(4)
C1 0.055(2) 0.066(2) 0.046(2) 0.003(2) 0.0150(10) 0.006(2)
C2 0.043(2) 0.041(2) 0.0440(10) 0.0060(10) 0.0110(10) 0.0060(10)
C3 0.0380(10) 0.044(2) 0.055(2) 0.0010(10) 0.0110(10) 0.008(2)
C4 0.040(2) 0.042(2) 0.050(2) -0.0010(10) .0010(10) -0.0010(10)
C5 0.046(2) 0.034(2) 0.0420(10) 0.0070(10) 0.0060(10) 0.0020(10)
C6 0.050(2) 0.061(2) 0.044(2) -0.009(2) 0.0090(10) 0.008(2)
C7 0.054(2) 0.062(2) 0.0400(10) -0.017(2) 0.0040(10) 0.003(2)
C8 0.068(2) 0.049(2) 0.042(2) 0.006(2) 0.0090(10) 0.0000(10)
C9 0.079(2) 0.065(2) 0.040(2) -0.017(2) 0.0060(10) 0.005(2)
C10 0.058(2) 0.045(2) 0.0330(10) -0.0070(10) 0.0100(10) 0.0050(10)
C11 0.050(2) 0.048(2) 0.050(2) 0.0020(10) 0.0050(10) 0.004(2)
C12 0.055(2) 0.045(2) 0.045(2) 0.0020(10) 0.0100(10) 0.0010(10)
C13 0.048(2) 0.041(2) 0.0410(10) -0.0080(10) 0.0090(10) 0.0060(10)
C14 0.045(2) 0.063(2) 0.054(2) -0.005(2) 0.0160(10) 0.003(2)
C15 0.064(2) 0.057(2) 0.049(2) -0.005(2) .0270(10) -0.004(2)
C16 0.064(2) 0.050(2) 0.049(2) -0.017(2) 0.0060(10) 0.001(2)
C17 0.046(2) 0.074(3) 0.049(2) -0.016(2) 0.0020(10) 0.008(2)
C18 0.0360(10) 0.053(2) 0.0380(10) -0.0040(10) 0.0010(10) 0.0010(10)
C19 0.053(2) 0.051(2) 0.050(2) -0.005(2) .0100(10) -0.007(2)
C20 0.053(2) 0.056(2) 0.044(2) -0.002(2) .0180(10) -0.012(2)
C21 0.046(2) 0.052(2) 0.0330(10) -0.0010(10) 0.0030(10) 0.0000(10)
C22 0.057(2) 0.065(2) 0.064(2) 0.016(2) 0.020(2) 0.012(2)
C23 0.048(2) 0.072(3) 0.059(2) 0.010(2) 0.0220(10) 0.006(2)
C24 0.062(2) 0.065(2) 0.038(2) -0.003(2) 0.0090(10) 0.008(2)

loop_
_atom_site_label
_atom_site_fract_x
_atom_site_fract_y
_atom_site_fract_z
_atom_site_U_iso_or_equiv
_atom_site_thermal_displace_type
_atom_site_calc_flag
_atom_site_calc_attached_atom
_atom_site_refinement_flags
_atom_site_occupancy
S1 -0.17392(6) 0.34080(10) -0.12994(4) 0.0568(3) Uani d . . 1.00
S2 0.02195(5) -0.00900(10) 0.27585(4) 0.0579(2) Uani d . . 1.00
C1 -0.0754(2) 0.2035(4) -0.07850(10) 0.0552(10) Uani d . . 1.00
C2 -0.0675(2) 0.1966(4) 0.00100(10) 0.0429(8) Uani d . . 1.00
C3 0.0069(2) 0.2800(4) 0.0507(2) 0.0462(9) Uani d . . 1.00
C4 0.0138(2) 0.2735(4) 0.12360(10) 0.0463(9) Uani d . . 1.00
C5 -0.0534(2) 0.1826(4) 0.14880(10) 0.0420(8) Uani d . . 1.00
C6 -0.1280(2) 0.0983(4) 0.09930(10) 0.0525(9) Uani d . . 1.00
C7 -0.1342(2) 0.1050(4) 0.02650(10) 0.0537(9) Uani d . . 1.00
C8 -0.0476(2) 0.1761(4) 0.22820(10) 0.0540(9) Uani d . . 1.00
C9 -0.0720(2) -0.1521(4) 0.29130(10) 0.0630(10) Uani d . . 1.00
C10 -0.1409(2) -0.2261(4) 0.22430(10) 0.0458(9) Uani d . . 1.00
C11 -0.1089(2) -0.3389(4) 0.17920(10) 0.0508(9) Uani d . . 1.00
C12 -0.1718(2) -0.4061(4) 0.11700(10) 0.0488(9) Uani d . . 1.00
C13 -0.2691(2) -0.3624(4) 0.09850(10) 0.0440(8) Uani d . . 1.00
C14 -0.3012(2) -0.2485(4) 0.14350(10) 0.0531(9) Uani d . . 1.00
C15 -0.2377(2) -0.1812(4) 0.20540(10) 0.0544(10) Uani d . . 1.00
C16 -0.3366(2) -0.4485(4) 0.03350(10) 0.0562(10) Uani d . . 1.00
C17 -0.4094(2) -0.3279(4) -0.01650(10) 0.0584(10) Uani d . . 1.00
C18 -0.3684(2) -0.1942(4) -0.05820(10) 0.0440(9) Uani d . . 1.00
C19 -0.3044(2) -0.2442(4) -0.09710(10) 0.0519(9) Uani d . . 1.00
C20 -0.2710(2) -0.1220(4) -0.13860(10) 0.0497(9) Uani d . . 1.00
C21 -0.2989(2) 0.0520(4) -0.14240(10) 0.0451(9) Uani d . . 1.00
C22 -0.3638(2) 0.1027(4) -0.1040(2) 0.0610(10) Uani d . . 1.00
C23 -0.3968(2) -0.0203(5) -0.0629(2) 0.0580(10) Uani d . . 1.00
C24 -0.2584(2) 0.1832(4) -0.18460(10) 0.0559(10) Uani d . . 1.00
H1 -0.0187 0.2437 -0.0876 0.0715 Uiso calc . . 1.00
H2 -0.0830 0.0916 -0.1001 0.0702 Uiso calc . . 1.00
H3 0.0556 0.3399 0.0338 0.0719 Uiso calc . . 1.00
H4 0.0674 0.3374 0.1571 0.0587 Uiso calc . . 1.00
H5 -0.1781 0.0359 0.1153 0.0783 Uiso calc . . 1.00
H6 -0.1912 0.0544 -0.0058 0.0991 Uiso calc . . 1.00
H7 -0.0186 0.2891 0.2499 0.0903 Uiso calc . . 1.00
H8 -0.1151 0.1743 0.2371 0.0672 Uiso calc . . 1.00
H9 -0.0380 -0.2360 0.3187 0.1066 Uiso calc . . 1.00
H10 -0.1085 -0.0945 0.3223 0.1130 Uiso calc . . 1.00
H11 -0.0390 -0.3740 0.1913 0.0690 Uiso calc . . 1.00
H12 -0.1458 -0.4842 0.0834 0.1141 Uiso calc . . 1.00
H13 -0.3707 -0.2139 0.1280 0.0908 Uiso calc . . 1.00
H14 -0.2603 -0.1115 0.2315 0.0753 Uiso calc . . 1.00
H15 -0.2976 -0.5224 0.0024 0.0713 Uiso calc . . 1.00
H16 -0.3707 -0.5486 0.0506 0.0917 Uiso calc . . 1.00
H17 -0.4530 -0.2628 0.0115 0.0787 Uiso calc . . 1.00
H18 -0.4556 -0.3969 -0.0503 0.0782 Uiso calc . . 1.00
H19 -0.2828 -0.3584 -0.0969 0.1060 Uiso calc . . 1.00
H20 -0.2247 -0.1584 -0.1647 0.0742 Uiso calc . . 1.00
H21 -0.3850 0.2105 -0.1049 0.1659 Uiso calc . . 1.00
H22 -0.4403 0.0265 -0.0369 0.0923 Uiso calc . . 1.00
H23 -0.3066 0.2721 -0.2155 0.0964 Uiso calc . . 1.00
H24 -0.2238 0.1283 -0.2156 0.0661 Uiso calc . . 1.00

loop_
_atom_type_symbol
_atom_type_scat_dispersion_real
_atom_type_scat_dispersion_imag
_atom_type_scat_source
C 0.018 0.009
;International Tables for Crystallography
(1992, Vol. C, Tables 4.2.6.8 and 6.1.1.1)
;
H 0.000 0.000
;International Tables for Crystallography
(1992, Vol. C, Table 6.1.1.2)
;
S 0.333 0.557
;International Tables for Crystallography
(1992, Vol. C, Tables 4.2.6.8 and 6.1.1.1)
;

loop_
_geom_angle_atom_site_label_1
_geom_angle_atom_site_label_2
_geom_angle_atom_site_label_3
_geom_angle
_geom_angle_publ_flag
C1 S1 C24 103.70(10) yes
C8 S2 C9 102.30(10) yes
S1 C1 C2 114.2(2) yes
S1 C1 H1 107.6 no
S1 C1 H2 107.2 no
C2 C1 H1 111.8 no
C2 C1 H2 112.7 no
H1 C1 H2 102.5 no
C1 C2 C3 121.4(3) yes
C1 C2 C7 120.7(2) yes
C3 C2 C7 117.9(2) no
C2 C3 C4 121.2(2) no
C2 C3 H3 118.8 no
C4 C3 H3 120.0 no
C3 C4 C5 120.7(2) no
C3 C4 H4 118.5 no
C5 C4 H4 120.8 no
C4 C5 C6 118.4(2) yes
C4 C5 C8 121.3(2) yes
C6 C5 C8 120.3(2) yes
C5 C6 C7 120.6(3) no
C5 C6 H5 120.4 no
C7 C6 H5 119.0 no
C2 C7 C6 121.2(3) no
C2 C7 H6 121.6 no
C6 C7 H6 116.8 no
S2 C8 C5 114.2(2) yes
S2 C8 H7 110.0 no
S2 C8 H8 108.6 no
C5 C8 H7 107.5 no
C5 C8 H8 111.8 no
H7 C8 H8 104.4 no
S2 C9 C10 115.3(2) yes
S2 C9 H9 102.2 no
S2 C9 H10 111.7 no
C10 C9 H9 111.9 no
C10 C9 H10 110.3 no
H9 C9 H10 104.7 no
C9 C10 C11 121.1(3) yes
C9 C10 C15 121.0(3) yes
C11 C10 C15 117.9(3) no
C10 C11 C12 121.4(3) no
C10 C11 H11 119.9 no
C12 C11 H11 118.7 no
C11 C12 C13 120.8(3) no
C11 C12 H12 119.7 no
C13 C12 H12 119.4 no
C12 C13 C14 117.9(2) no
C12 C13 C16 119.2(3) yes
C14 C13 C16 122.7(2) yes
C13 C14 C15 121.0(3) no
C13 C14 H13 116.8 no
C15 C14 H13 122.2 no
C10 C15 C14 121.1(3) no
C10 C15 H14 120.9 no
C14 C15 H14 117.9 no
C13 C16 C17 116.3(3) yes
C13 C16 H15 111.7 no
C13 C16 H16 108.3 no
C17 C16 H15 109.4 no
C17 C16 H16 110.5 no
H15 C16 H16 99.2 no
C16 C17 C18 116.2(2) yes
C16 C17 H17 111.2 no
C16 C17 H18 109.6 no
C18 C17 H17 109.1 no
C18 C17 H18 107.7 no
H17 C17 H18 102.0 no
C17 C18 C19 120.9(3) yes
C17 C18 C23 121.9(3) yes
C19 C18 C23 117.0(3) no
C18 C19 C20 120.6(3) no
C18 C19 H19 121.9 no
C20 C19 H19 117.5 no
C19 C20 C21 122.1(3) no
C19 C20 H20 119.7 no
C21 C20 H20 118.2 no
C20 C21 C22 117.6(3) no
C20 C21 C24 121.2(3) yes
C22 C21 C24 121.1(3) yes
C21 C22 C23 119.9(3) no
C21 C22 H21 121.9 no
C23 C22 H21 118.2 no
C18 C23 C22 122.8(3) no
C18 C23 H22 122.7 no
C22 C23 H22 114.5 no
S1 C24 C21 114.7(2) yes
S1 C24 H23 98.2 no
S1 C24 H24 105.5 no
C21 C24 H23 116.8 no
C21 C24 H24 112.7 no
H23 C24 H24 107.5 no

loop_
_geom_bond_atom_site_label_1
_geom_bond_atom_site_label_2
_geom_bond_site_symmetry_1
_geom_bond_site_symmetry_2
_geom_bond_distance
_geom_bond_publ_flag
S1 C1 . . 1.819(3) yes
S1 C24 . . 1.822(3) yes
S2 C8 . . 1.821(3) yes
S2 C9 . . 1.816(3) yes
C1 C2 . . 1.505(3) yes
C2 C3 . . 1.380(4) no
C2 C7 . . 1.375(4) no
C3 C4 . . 1.381(4) no
C4 C5 . . 1.375(4) no
C5 C6 . . 1.383(4) no
C5 C8 . . 1.509(3) yes
C6 C7 . . 1.382(4) yes
C9 C10 . . 1.506(4) yes
C10 C11 . . 1.382(4) no
C10 C15 . . 1.380(4) no
C11 C12 . . 1.388(4) no
C12 C13 . . 1.384(4) no
C13 C14 . . 1.387(4) no
C13 C16 . . 1.510(4) yes
C14 C15 . . 1.389(4) yes
C16 C17 . . 1.520(4) yes
C17 C18 . . 1.508(4) no
C18 C19 . . 1.384(4) no
C18 C23 . . 1.376(4) no
C19 C20 . . 1.390(4) no
C20 C21 . . 1.375(4) no
C21 C22 . . 1.390(4) no
C21 C24 . . 1.497(4) yes
C22 C23 . . 1.387(4) yes
C1 H1 . . 0.929 no
C1 H2 . . 0.939 no
C3 H3 . . 0.960 no
C4 H4 . . 0.988 no
C6 H5 . . 0.977 no
C7 H6 . . 0.964 no
C8 H7 . . 0.994 no
C8 H8 . . 1.029 no
C9 H9 . . 0.885 no
C9 H10 . . 0.994 no
C11 H11 . . 1.003 no
C12 H12 . . 1.020 no
C14 H13 . . 0.997 no
C15 H14 . . 0.850 no
C16 H15 . . 1.080 no
C16 H16 . . 1.006 no
C17 H17 . . 1.051 no
C17 H18 . . 0.952 no
C19 H19 . . 0.920 no
C20 H20 . . 0.975 no
C22 H21 . . 0.871 no
C23 H22 . . 0.966 no
C24 H23 . . 1.032 no
C24 H24 . . 0.967 no

loop_
_geom_contact_atom_site_label_1
_geom_contact_atom_site_label_2
_geom_contact_distance
_geom_contact_site_symmetry_2
S2 C19 3.524(3) 4_545
C2 C2 3.561(5) 3_555
C4 C12 3.583(4) 1_565
C5 C12 3.526(4) 1_565

loop_
_cod_related_entry_id
_cod_related_entry_database
_cod_related_entry_code
1 ChemSpider 21136227
